data_7246769
loop_
_publ_author_name
'Klongdee, Fatima'
'Chainok, Kittipong'
'Youngme, Sujittra'
'Boonmak, Jaursup'

_publ_section_title
;
 Variations in the structural composition of pyrazole-3,5-dicarboxylato
 Cu(ii) complexes with 1,2-di(4-pyridyl)ethane synthesized under different
 conditions
;
_journal_issue 25
_journal_name_full CrystEngComm
_journal_page_first 3628
_journal_page_last 3636
_journal_paper_doi 10.1039/D3CE00384A
_journal_volume 25
_journal_year 2023
_chemical_formula_sum 'C54 H48 Cu4 N16 O28'
_chemical_formula_weight 1623.24
_space_group_crystal_system triclinic
_space_group_IT_number 2
_space_group_name_Hall '-P 1'
_space_group_name_H-M_alt 'P -1'
_atom_sites_solution_hydrogens mixed
_audit_creation_method SHELXL-2014/7
_audit_update_record
;
2022-11-04 deposited with the CCDC.	2023-05-10 downloaded from the CCDC.
;
_cell_angle_alpha 107.017(4)
_cell_angle_beta 109.383(4)
_cell_angle_gamma 93.002(3)
_cell_formula_units_Z 1
_cell_length_a 10.1143(10)
_cell_length_b 11.1349(11)
_cell_length_c 14.8056(16)
_cell_measurement_reflns_used 9843
_cell_measurement_temperature 298(2)
_cell_measurement_theta_max 26.311
_cell_measurement_theta_min 2.797
_cell_volume 1483.3(3)
_computing_cell_refinement 'SAINT v8.34A (Bruker, 2013)'
_computing_data_collection BrukerAPEX2
_computing_data_reduction 'SAINT v8.34A (Bruker, 2013)'
_computing_molecular_graphics SHELXL
_computing_publication_material SHELXL
_computing_structure_refinement 'SHELXL-2014/7 (Sheldrick, 2014)'
_computing_structure_solution 'SHELXL-2014/7 (Sheldrick, 2014)'
_diffrn_ambient_temperature 298(2)
_diffrn_measured_fraction_theta_full 0.999
_diffrn_measured_fraction_theta_max 0.999
_diffrn_measurement_device_type
;
Bruker D8 QUEST PHOTON 100
;
_diffrn_measurement_method '\fand\w scans'
_diffrn_radiation_type MoK\a
_diffrn_radiation_wavelength 0.71073
_diffrn_reflns_av_R_equivalents 0.0770
_diffrn_reflns_av_unetI/netI 0.0452
_diffrn_reflns_Laue_measured_fraction_full 0.999
_diffrn_reflns_Laue_measured_fraction_max 0.999
_diffrn_reflns_limit_h_max 12
_diffrn_reflns_limit_h_min -12
_diffrn_reflns_limit_k_max 13
_diffrn_reflns_limit_k_min -13
_diffrn_reflns_limit_l_max 18
_diffrn_reflns_limit_l_min -18
_diffrn_reflns_number 40066
_diffrn_reflns_point_group_measured_fraction_full 0.999
_diffrn_reflns_point_group_measured_fraction_max 0.999
_diffrn_reflns_theta_full 25.242
_diffrn_reflns_theta_max 26.021
_diffrn_reflns_theta_min 2.850
_diffrn_source 'fine-focus sealed tube'
_exptl_absorpt_coefficient_mu 1.523
_exptl_absorpt_correction_T_max 0.7454
_exptl_absorpt_correction_T_min 0.5725
_exptl_absorpt_correction_type multi-scan
_exptl_absorpt_process_details SADABS-2014/5
_exptl_crystal_colour blue
_exptl_crystal_density_diffrn 1.817
_exptl_crystal_description block
_exptl_crystal_F_000 824
_exptl_crystal_size_max 0.320
_exptl_crystal_size_mid 0.150
_exptl_crystal_size_min 0.080
_refine_diff_density_max 1.842
_refine_diff_density_min -0.869
_refine_diff_density_rms 0.107
_refine_ls_extinction_method none
_refine_ls_goodness_of_fit_ref 1.017
_refine_ls_hydrogen_treatment mixed
_refine_ls_matrix_type full
_refine_ls_number_parameters 478
_refine_ls_number_reflns 5848
_refine_ls_number_restraints 418
_refine_ls_restrained_S_all 1.083
_refine_ls_R_factor_all 0.0647
_refine_ls_R_factor_gt 0.0517
_refine_ls_shift/su_max 0.001
_refine_ls_shift/su_mean 0.000
_refine_ls_structure_factor_coef Fsqd
_refine_ls_weighting_details 'w=1/[\s^2^(Fo^2^)+(0.0798P)^2^+3.2815P] where P=(Fo^2^+2Fc^2^)/3'
_refine_ls_weighting_scheme calc
_refine_ls_wR_factor_gt 0.1376
_refine_ls_wR_factor_ref 0.1476
_reflns_Friedel_coverage 0.000
_reflns_number_gt 4812
_reflns_number_total 5848
_reflns_threshold_expression 'I > 2\s(I)'
_cod_data_source_file d3ce00384a2.cif
_cod_data_source_block compound4
_cod_depositor_comments 'Adding full bibliography for 7246767--7246772.cif.'
_cod_database_code 7246769
_shelx_shelxl_version_number 2014/7
_shelx_space_group_comment
;
The symmetry employed for this shelxl refinement is uniquely defined
by the following loop, which should always be used as a source of
symmetry information in preference to the above space-group names.
They are only intended as comments.
;
_shelx_estimated_absorpt_t_min 0.641
_shelx_estimated_absorpt_t_max 0.888

loop_
_space_group_symop_operation_xyz
'x, y, z'
'-x, -y, -z'

loop_
_atom_site_label
_atom_site_type_symbol
_atom_site_fract_x
_atom_site_fract_y
_atom_site_fract_z
_atom_site_U_iso_or_equiv
_atom_site_adp_type
_atom_site_occupancy
_atom_site_site_symmetry_order
_atom_site_calc_flag
_atom_site_refinement_flags_posn
_atom_site_refinement_flags_adp
_atom_site_refinement_flags_occupancy
_atom_site_disorder_assembly
_atom_site_disorder_group
Cu1 Cu 0.92932(5) 0.70462(4) 0.82803(4) 0.02950(16) Uani 1 1 d . . . . .
Cu2 Cu 0.56938(5) 0.50220(4) 0.61916(3) 0.02654(15) Uani 1 1 d . . . . .
O1 O 1.0858(3) 0.6393(2) 0.9214(2) 0.0293(6) Uani 1 1 d . U . . .
O2 O 1.1462(3) 0.4649(3) 0.9560(2) 0.0395(7) Uani 1 1 d . U . . .
O3 O 0.4907(3) 0.3232(2) 0.5967(2) 0.0309(6) Uani 1 1 d . U . . .
O4 O 0.5470(3) 0.1504(3) 0.6377(3) 0.0468(8) Uani 1 1 d . U . . .
O5 O 0.9803(3) 0.8936(2) 0.8803(2) 0.0302(6) Uani 1 1 d . U . . .
O6 O 0.9019(3) 1.0734(2) 0.8667(2) 0.0391(7) Uani 1 1 d . U . . .
O7 O 0.4009(3) 0.5649(2) 0.5426(2) 0.0292(6) Uani 1 1 d . U . . .
O8 O 0.3046(3) 0.7400(3) 0.5429(2) 0.0420(7) Uani 1 1 d . U . . .
O9 O 1.5261(3) 0.8529(3) 0.9089(3) 0.0517(9) Uani 1 1 d . U . . .
O10 O 1.5887(3) 0.6610(3) 0.8705(3) 0.0493(8) Uani 1 1 d . U . . .
H10 H 1.6671 0.6996 0.9114 0.074 Uiso 1 1 calc R U . . .
O11 O 0.9116(3) 0.4815(3) 0.5763(2) 0.0453(8) Uani 1 1 d . U . . .
H11 H 0.8509 0.4172 0.5465 0.068 Uiso 1 1 calc R U . . .
O12 O 1.0581(4) 0.3423(3) 0.6055(3) 0.0565(9) Uani 1 1 d . U . . .
O13 O 0.8517(3) 0.7500(3) 0.9914(2) 0.0404(7) Uani 1 1 d D . . . .
O14 O 0.2552(4) 0.9665(4) 0.9391(4) 0.0707(13) Uani 1 1 d D . . . .
N1 N 0.8522(3) 0.5263(3) 0.7792(2) 0.0267(7) Uani 1 1 d . U . . .
N2 N 0.7279(3) 0.4604(3) 0.7121(2) 0.0270(7) Uani 1 1 d . U . . .
N3 N 0.7626(3) 0.7489(3) 0.7417(2) 0.0287(7) Uani 1 1 d . U . . .
N4 N 0.6409(3) 0.6812(3) 0.6722(2) 0.0286(7) Uani 1 1 d . U . . .
N5 N 1.2433(3) 0.7432(3) 0.8000(3) 0.0324(7) Uani 1 1 d . U . . .
H5 H 1.2555 0.8212 0.8375 0.039 Uiso 1 1 calc R U . . .
N6 N 1.1161(3) 0.6741(3) 0.7373(3) 0.0322(7) Uani 1 1 d . U . . .
N7 N 0.6283(6) 0.3194(7) 0.9280(4) 0.0907(18) Uani 1 1 d . U . . .
H7 H 0.7126 0.3620 0.9624 0.109 Uiso 1 1 calc R U . . .
N8 N -0.2510(5) -0.1445(5) 0.5218(3) 0.0668(13) Uani 1 1 d . U . . .
H8A H -0.3313 -0.1939 0.4858 0.080 Uiso 1 1 calc R U . . .
C1 C 1.0609(4) 0.5197(3) 0.9072(3) 0.0248(7) Uani 1 1 d . U . . .
C2 C 0.9225(4) 0.4509(3) 0.8273(3) 0.0232(7) Uani 1 1 d . U . . .
C3 C 0.8409(4) 0.3299(3) 0.7891(3) 0.0279(8) Uani 1 1 d . U . . .
H3 H 0.8635 0.2586 0.8077 0.033 Uiso 1 1 calc R U . . .
C4 C 0.7177(4) 0.3415(3) 0.7164(3) 0.0254(7) Uani 1 1 d . U . . .
C5 C 0.5772(4) 0.2617(3) 0.6459(3) 0.0285(8) Uani 1 1 d . U . . .
C6 C 0.8857(4) 0.9568(3) 0.8419(3) 0.0259(7) Uani 1 1 d . U . . .
C7 C 0.7523(4) 0.8733(3) 0.7620(3) 0.0252(7) Uani 1 1 d . U . . .
C8 C 0.6175(4) 0.8855(3) 0.7024(3) 0.0270(8) Uani 1 1 d . U . . .
H8 H 0.5812 0.9600 0.6999 0.032 Uiso 1 1 calc R U . . .
C9 C 0.5496(4) 0.7601(4) 0.6473(3) 0.0260(7) Uani 1 1 d . U . . .
C10 C 0.4066(4) 0.6881(4) 0.5725(3) 0.0288(8) Uani 1 1 d . U . . .
C11 C 1.4973(4) 0.7400(4) 0.8650(3) 0.0316(8) Uani 1 1 d . U . . .
C12 C 1.3499(4) 0.6766(4) 0.7975(3) 0.0300(8) Uani 1 1 d . U . . .
C13 C 1.2910(4) 0.5574(4) 0.7297(3) 0.0310(8) Uani 1 1 d . U . . .
H13 H 1.3377 0.4897 0.7118 0.037 Uiso 1 1 calc R U . . .
C14 C 1.1452(4) 0.5596(4) 0.6934(3) 0.0293(8) Uani 1 1 d . U . . .
C15 C 1.0338(4) 0.4504(4) 0.6207(3) 0.0338(9) Uani 1 1 d . U . . .
C16 C 0.5272(9) 0.3787(7) 0.8977(7) 0.099(2) Uani 1 1 d . U . . .
H16 H 0.5466 0.4662 0.9116 0.119 Uiso 1 1 calc R U . . .
C17 C 0.3967(7) 0.3184(6) 0.8472(6) 0.0858(19) Uani 1 1 d . U . . .
H17 H 0.3238 0.3644 0.8292 0.103 Uiso 1 1 calc R U . . .
C18 C 0.3653(6) 0.1882(6) 0.8204(5) 0.0713(16) Uani 1 1 d . U . . .
C19 C 0.4741(7) 0.1272(6) 0.8525(5) 0.0696(15) Uani 1 1 d . U . . .
H19 H 0.4586 0.0392 0.8369 0.084 Uiso 1 1 calc R U . . .
C20 C 0.6089(7) 0.1970(9) 0.9090(5) 0.0802(17) Uani 1 1 d . U . . .
H20 H 0.6847 0.1567 0.9331 0.096 Uiso 1 1 calc R U . . .
C21 C 0.2064(10) 0.1364(11) 0.7780(6) 0.139(3) Uani 1 1 d D U . . .
H21A H 0.1888 0.0785 0.8122 0.167 Uiso 1 1 calc R U . . .
H21B H 0.1554 0.2066 0.7927 0.167 Uiso 1 1 calc R U . . .
C22 C 0.1550(10) 0.0745(11) 0.6769(6) 0.143(3) Uani 1 1 d D U . . .
H22A H 0.2154 0.0127 0.6619 0.172 Uiso 1 1 calc R U . . .
H22B H 0.1623 0.1357 0.6430 0.172 Uiso 1 1 calc R U . . .
C23 C -0.2432(6) -0.0186(7) 0.5329(4) 0.0697(15) Uani 1 1 d . U . . .
H23 H -0.3229 0.0142 0.5032 0.084 Uiso 1 1 calc R U . . .
C24 C -0.1121(7) 0.0599(5) 0.5903(4) 0.0618(14) Uani 1 1 d . U . . .
H24 H -0.1015 0.1468 0.6002 0.074 Uiso 1 1 calc R U . . .
C25 C 0.0007(6) 0.0052(6) 0.6316(5) 0.0677(15) Uani 1 1 d . U . . .
C26 C -0.0220(7) -0.1211(6) 0.6149(5) 0.0678(15) Uani 1 1 d . U . . .
H26 H 0.0546 -0.1585 0.6426 0.081 Uiso 1 1 calc R U . . .
C27 C -0.1440(7) -0.1931(6) 0.5625(5) 0.0667(14) Uani 1 1 d . U . . .
H27 H -0.1544 -0.2795 0.5544 0.080 Uiso 1 1 calc R U . . .
H6 H 0.172(2) 0.971(5) 0.940(4) 0.063(17) Uiso 1 1 d D . . . .
H4 H 0.302(4) 1.030(4) 0.992(3) 0.074(19) Uiso 1 1 d D . . . .
H1 H 0.920(3) 0.810(3) 1.034(3) 0.040(13) Uiso 1 1 d D . . . .
H2 H 0.870(6) 0.692(3) 1.019(4) 0.08(2) Uiso 1 1 d D . . . .

loop_
_atom_site_aniso_label
_atom_site_aniso_U_11
_atom_site_aniso_U_22
_atom_site_aniso_U_33
_atom_site_aniso_U_23
_atom_site_aniso_U_13
_atom_site_aniso_U_12
Cu1 0.0196(2) 0.0158(2) 0.0376(3) 0.00933(19) -0.0085(2) -0.00244(17)
Cu2 0.0201(2) 0.0185(2) 0.0288(3) 0.00893(18) -0.00644(19) -0.00341(17)
O1 0.0217(13) 0.0218(13) 0.0327(14) 0.0087(11) -0.0040(11) -0.0010(10)
O2 0.0241(14) 0.0319(15) 0.0509(18) 0.0209(14) -0.0067(13) 0.0012(12)
O3 0.0230(13) 0.0234(13) 0.0352(15) 0.0125(11) -0.0043(11) -0.0044(10)
O4 0.0338(16) 0.0233(15) 0.062(2) 0.0180(14) -0.0104(15) -0.0087(12)
O5 0.0240(13) 0.0182(12) 0.0360(15) 0.0084(11) -0.0034(11) -0.0009(10)
O6 0.0400(16) 0.0173(13) 0.0432(17) 0.0081(12) -0.0034(13) -0.0003(12)
O7 0.0211(13) 0.0264(13) 0.0289(13) 0.0089(11) -0.0040(11) -0.0006(10)
O8 0.0245(14) 0.0403(17) 0.0480(18) 0.0136(14) -0.0035(13) 0.0107(13)
O9 0.0289(16) 0.0346(17) 0.065(2) -0.0001(15) -0.0002(15) -0.0035(13)
O10 0.0222(15) 0.0405(18) 0.066(2) 0.0084(16) 0.0007(15) 0.0034(13)
O11 0.0246(15) 0.0478(19) 0.0449(18) 0.0059(15) -0.0013(13) -0.0017(13)
O12 0.046(2) 0.0309(17) 0.068(2) 0.0009(16) 0.0049(17) -0.0019(14)
O13 0.0262(15) 0.0277(15) 0.0506(19) 0.0136(14) -0.0067(13) -0.0008(12)
O14 0.0278(18) 0.043(2) 0.099(3) -0.024(2) 0.012(2) -0.0043(15)
N1 0.0205(15) 0.0178(14) 0.0284(16) 0.0071(12) -0.0064(12) -0.0028(12)
N2 0.0208(15) 0.0169(14) 0.0294(16) 0.0073(12) -0.0067(12) -0.0051(11)
N3 0.0207(15) 0.0187(15) 0.0346(17) 0.0105(13) -0.0054(13) -0.0032(12)
N4 0.0197(15) 0.0196(15) 0.0331(16) 0.0097(13) -0.0071(13) -0.0019(12)
N5 0.0237(16) 0.0251(16) 0.0378(18) 0.0066(13) 0.0020(14) -0.0020(13)
N6 0.0220(15) 0.0272(16) 0.0381(18) 0.0081(14) 0.0021(14) 0.0010(13)
N7 0.044(2) 0.133(4) 0.058(3) -0.006(3) 0.014(2) -0.037(3)
N8 0.044(2) 0.083(3) 0.043(2) -0.018(2) 0.0170(19) -0.032(2)
C1 0.0208(17) 0.0215(17) 0.0276(18) 0.0084(14) 0.0031(14) 0.0023(14)
C2 0.0198(16) 0.0176(16) 0.0268(17) 0.0074(13) 0.0015(14) 0.0029(13)
C3 0.0243(18) 0.0189(17) 0.0329(19) 0.0087(15) 0.0013(15) 0.0001(14)
C4 0.0228(17) 0.0171(16) 0.0294(18) 0.0085(14) 0.0009(14) -0.0016(13)
C5 0.0234(18) 0.0202(17) 0.0326(19) 0.0071(15) 0.0009(15) -0.0035(14)
C6 0.0255(18) 0.0189(17) 0.0280(18) 0.0076(14) 0.0039(15) -0.0009(14)
C7 0.0229(17) 0.0197(16) 0.0295(18) 0.0103(14) 0.0033(14) 0.0020(13)
C8 0.0251(18) 0.0211(17) 0.0311(19) 0.0098(14) 0.0039(15) 0.0073(14)
C9 0.0220(17) 0.0253(17) 0.0265(17) 0.0102(14) 0.0020(14) 0.0060(14)
C10 0.0213(17) 0.0330(19) 0.0257(18) 0.0085(15) 0.0016(14) 0.0033(15)
C11 0.0206(18) 0.036(2) 0.032(2) 0.0093(17) 0.0043(15) -0.0023(16)
C12 0.0201(17) 0.0310(19) 0.0335(19) 0.0114(15) 0.0027(15) 0.0012(14)
C13 0.0232(18) 0.0305(19) 0.0315(19) 0.0047(15) 0.0051(15) 0.0041(15)
C14 0.0244(17) 0.0280(18) 0.0288(18) 0.0061(15) 0.0048(15) -0.0008(15)
C15 0.0252(19) 0.037(2) 0.031(2) 0.0048(17) 0.0066(16) -0.0027(16)
C16 0.084(4) 0.062(4) 0.134(5) 0.000(4) 0.051(4) -0.025(3)
C17 0.060(3) 0.065(3) 0.135(5) 0.051(3) 0.023(3) 0.012(3)
C18 0.047(3) 0.072(3) 0.074(3) 0.043(3) -0.015(3) -0.017(2)
C19 0.082(3) 0.055(3) 0.078(4) 0.032(3) 0.027(3) 0.016(3)
C20 0.047(3) 0.143(5) 0.065(3) 0.052(4) 0.018(3) 0.044(3)
C21 0.086(4) 0.155(6) 0.107(5) 0.028(5) -0.027(4) -0.052(4)
C22 0.087(4) 0.148(6) 0.111(5) 0.020(5) -0.037(4) -0.055(4)
C23 0.043(3) 0.106(4) 0.050(3) 0.017(3) 0.009(2) 0.036(3)
C24 0.073(3) 0.045(3) 0.057(3) 0.018(2) 0.010(3) 0.010(2)
C25 0.050(3) 0.066(3) 0.063(3) 0.028(3) -0.011(2) -0.017(2)
C26 0.065(3) 0.058(3) 0.076(3) 0.036(3) 0.008(3) 0.006(2)
C27 0.073(3) 0.057(3) 0.063(3) 0.009(3) 0.030(3) -0.015(3)

loop_
_atom_type_symbol
_atom_type_description
_atom_type_scat_dispersion_real
_atom_type_scat_dispersion_imag
_atom_type_scat_source
C C 0.0033 0.0016 'International Tables Vol C Tables 4.2.6.8 and 6.1.1.4'
H H 0.0000 0.0000 'International Tables Vol C Tables 4.2.6.8 and 6.1.1.4'
N N 0.0061 0.0033 'International Tables Vol C Tables 4.2.6.8 and 6.1.1.4'
O O 0.0106 0.0060 'International Tables Vol C Tables 4.2.6.8 and 6.1.1.4'
Cu Cu 0.3201 1.2651 'International Tables Vol C Tables 4.2.6.8 and 6.1.1.4'

loop_
_geom_angle_atom_site_label_1
_geom_angle_atom_site_label_2
_geom_angle_atom_site_label_3
_geom_angle
_geom_angle_site_symmetry_1
_geom_angle_site_symmetry_3
_geom_angle_publ_flag
N1 Cu1 N3 94.12(13) . . ?
N1 Cu1 O5 171.15(13) . . ?
N3 Cu1 O5 79.86(12) . . ?
N1 Cu1 O1 79.31(11) . . ?
N3 Cu1 O1 171.74(12) . . ?
O5 Cu1 O1 106.06(10) . . ?
N1 Cu1 N6 94.45(12) . . ?
N3 Cu1 N6 108.22(13) . . ?
O5 Cu1 N6 93.60(11) . . ?
O1 Cu1 N6 77.52(11) . . ?
N1 Cu1 O13 92.75(12) . . ?
N3 Cu1 O13 96.50(12) . . ?
O5 Cu1 O13 81.59(11) . . ?
O1 Cu1 O13 78.95(10) . . ?
N6 Cu1 O13 153.62(9) . . ?
N4 Cu2 N2 94.40(13) . . ?
N4 Cu2 O7 80.41(12) . . ?
N2 Cu2 O7 170.60(13) . . ?
N4 Cu2 O3 166.02(13) . . ?
N2 Cu2 O3 80.36(11) . . ?
O7 Cu2 O3 102.87(11) . . ?
N4 Cu2 O7 103.62(12) . 2_666 ?
N2 Cu2 O7 106.11(12) . 2_666 ?
O7 Cu2 O7 82.83(11) . 2_666 ?
O3 Cu2 O7 90.30(10) . 2_666 ?
C1 O1 Cu1 114.7(2) . . ?
C5 O3 Cu2 115.9(2) . . ?
C6 O5 Cu1 116.9(2) . . ?
C10 O7 Cu2 115.4(2) . . ?
C10 O7 Cu2 109.0(2) . 2_666 ?
Cu2 O7 Cu2 97.17(11) . 2_666 ?
C11 O10 H10 109.5 . . ?
C15 O11 H11 109.5 . . ?
Cu1 O13 H1 99(3) . . ?
Cu1 O13 H2 112(4) . . ?
H1 O13 H2 99.3(15) . . ?
H6 O14 H4 99.8(15) . . ?
N2 N1 C2 108.8(3) . . ?
N2 N1 Cu1 132.0(2) . . ?
C2 N1 Cu1 118.5(2) . . ?
N1 N2 C4 108.7(3) . . ?
N1 N2 Cu2 133.5(2) . . ?
C4 N2 Cu2 117.8(2) . . ?
N4 N3 C7 108.6(3) . . ?
N4 N3 Cu1 133.2(2) . . ?
C7 N3 Cu1 117.4(2) . . ?
N3 N4 C9 109.5(3) . . ?
N3 N4 Cu2 132.2(2) . . ?
C9 N4 Cu2 117.7(3) . . ?
N6 N5 C12 112.3(3) . . ?
N6 N5 H5 123.9 . . ?
C12 N5 H5 123.9 . . ?
N5 N6 C14 104.5(3) . . ?
N5 N6 Cu1 110.8(2) . . ?
C14 N6 Cu1 123.6(3) . . ?
C16 N7 C20 122.5(6) . . ?
C16 N7 H7 118.7 . . ?
C20 N7 H7 118.7 . . ?
C27 N8 C23 122.9(5) . . ?
C27 N8 H8A 118.5 . . ?
C23 N8 H8A 118.5 . . ?
O2 C1 O1 122.8(3) . . ?
O2 C1 C2 122.1(3) . . ?
O1 C1 C2 115.1(3) . . ?
N1 C2 C3 109.6(3) . . ?
N1 C2 C1 112.1(3) . . ?
C3 C2 C1 138.3(3) . . ?
C4 C3 C2 103.4(3) . . ?
C4 C3 H3 128.3 . . ?
C2 C3 H3 128.3 . . ?
N2 C4 C3 109.5(3) . . ?
N2 C4 C5 112.2(3) . . ?
C3 C4 C5 138.2(3) . . ?
O4 C5 O3 123.9(3) . . ?
O4 C5 C4 122.5(3) . . ?
O3 C5 C4 113.6(3) . . ?
O6 C6 O5 124.2(3) . . ?
O6 C6 C7 122.4(3) . . ?
O5 C6 C7 113.4(3) . . ?
N3 C7 C8 109.1(3) . . ?
N3 C7 C6 112.0(3) . . ?
C8 C7 C6 138.9(3) . . ?
C7 C8 C9 104.1(3) . . ?
C7 C8 H8 128.0 . . ?
C9 C8 H8 128.0 . . ?
N4 C9 C8 108.7(3) . . ?
N4 C9 C10 111.8(3) . . ?
C8 C9 C10 139.5(3) . . ?
O8 C10 O7 123.1(4) . . ?
O8 C10 C9 123.3(4) . . ?
O7 C10 C9 113.6(3) . . ?
O9 C11 O10 124.9(4) . . ?
O9 C11 C12 121.8(4) . . ?
O10 C11 C12 113.2(4) . . ?
N5 C12 C13 107.4(3) . . ?
N5 C12 C11 118.4(4) . . ?
C13 C12 C11 134.1(4) . . ?
C12 C13 C14 104.7(3) . . ?
C12 C13 H13 127.6 . . ?
C14 C13 H13 127.6 . . ?
N6 C14 C13 111.1(3) . . ?
N6 C14 C15 123.1(4) . . ?
C13 C14 C15 125.7(4) . . ?
O12 C15 O11 124.6(4) . . ?
O12 C15 C14 120.8(4) . . ?
O11 C15 C14 114.6(4) . . ?
N7 C16 C17 121.0(7) . . ?
N7 C16 H16 119.5 . . ?
C17 C16 H16 119.5 . . ?
C16 C17 C18 121.1(7) . . ?
C16 C17 H17 119.4 . . ?
C18 C17 H17 119.4 . . ?
C19 C18 C17 116.8(6) . . ?
C19 C18 C21 127.8(7) . . ?
C17 C18 C21 114.0(7) . . ?
C18 C19 C20 119.3(6) . . ?
C18 C19 H19 120.4 . . ?
C20 C19 H19 120.4 . . ?
N7 C20 C19 119.2(6) . . ?
N7 C20 H20 120.4 . . ?
C19 C20 H20 120.4 . . ?
C22 C21 C18 113.2(9) . . ?
C22 C21 H21A 108.9 . . ?
C18 C21 H21A 108.9 . . ?
C22 C21 H21B 108.9 . . ?
C18 C21 H21B 108.9 . . ?
H21A C21 H21B 107.8 . . ?
C21 C22 C25 115.9(9) . . ?
C21 C22 H22A 108.3 . . ?
C25 C22 H22A 108.3 . . ?
C21 C22 H22B 108.3 . . ?
C25 C22 H22B 108.3 . . ?
H22A C22 H22B 107.4 . . ?
N8 C23 C24 117.9(5) . . ?
N8 C23 H23 121.1 . . ?
C24 C23 H23 121.1 . . ?
C25 C24 C23 118.0(5) . . ?
C25 C24 H24 121.0 . . ?
C23 C24 H24 121.0 . . ?
C26 C25 C24 118.0(5) . . ?
C26 C25 C22 118.1(7) . . ?
C24 C25 C22 122.7(7) . . ?
C27 C26 C25 123.7(6) . . ?
C27 C26 H26 118.1 . . ?
C25 C26 H26 118.1 . . ?
N8 C27 C26 119.5(6) . . ?
N8 C27 H27 120.3 . . ?
C26 C27 H27 120.3 . . ?

loop_
_geom_bond_atom_site_label_1
_geom_bond_atom_site_label_2
_geom_bond_distance
_geom_bond_site_symmetry_2
_geom_bond_publ_flag
Cu1 N1 1.923(3) . ?
Cu1 N3 1.935(3) . ?
Cu1 O5 1.990(3) . ?
Cu1 O1 2.050(3) . ?
Cu1 N6 2.641(3) . ?
Cu1 O13 2.703(4) . ?
Cu2 N4 1.916(3) . ?
Cu2 N2 1.916(3) . ?
Cu2 O7 1.995(3) . ?
Cu2 O3 1.997(3) . ?
Cu2 O7 2.417(3) 2_666 ?
O1 C1 1.284(4) . ?
O2 C1 1.241(4) . ?
O3 C5 1.302(5) . ?
O4 C5 1.221(5) . ?
O5 C6 1.295(4) . ?
O6 C6 1.227(4) . ?
O7 C10 1.304(5) . ?
O7 Cu2 2.417(3) 2_666 ?
O8 C10 1.225(5) . ?
O9 C11 1.202(5) . ?
O10 C11 1.309(5) . ?
O10 H10 0.8200 . ?
O11 C15 1.311(5) . ?
O11 H11 0.8200 . ?
O12 C15 1.211(5) . ?
O13 H1 0.854(10) . ?
O13 H2 0.855(10) . ?
O14 H6 0.853(10) . ?
O14 H4 0.854(10) . ?
N1 N2 1.324(4) . ?
N1 C2 1.340(5) . ?
N2 C4 1.344(5) . ?
N3 N4 1.323(4) . ?
N3 C7 1.347(5) . ?
N4 C9 1.345(5) . ?
N5 N6 1.340(5) . ?
N5 C12 1.344(5) . ?
N5 H5 0.8600 . ?
N6 C14 1.348(5) . ?
N7 C16 1.274(11) . ?
N7 C20 1.298(10) . ?
N7 H7 0.8600 . ?
N8 C27 1.283(8) . ?
N8 C23 1.357(9) . ?
N8 H8A 0.8600 . ?
C1 C2 1.485(5) . ?
C2 C3 1.394(5) . ?
C3 C4 1.392(5) . ?
C3 H3 0.9300 . ?
C4 C5 1.496(5) . ?
C6 C7 1.499(5) . ?
C7 C8 1.396(5) . ?
C8 C9 1.396(5) . ?
C8 H8 0.9300 . ?
C9 C10 1.502(5) . ?
C11 C12 1.486(5) . ?
C12 C13 1.365(6) . ?
C13 C14 1.397(5) . ?
C13 H13 0.9300 . ?
C14 C15 1.481(5) . ?
C16 C17 1.308(10) . ?
C16 H16 0.9300 . ?
C17 C18 1.375(9) . ?
C17 H17 0.9300 . ?
C18 C19 1.349(9) . ?
C18 C21 1.527(10) . ?
C19 C20 1.384(10) . ?
C19 H19 0.9300 . ?
C20 H20 0.9300 . ?
C21 C22 1.351(8) . ?
C21 H21A 0.9700 . ?
C21 H21B 0.9700 . ?
C22 C25 1.535(10) . ?
C22 H22A 0.9700 . ?
C22 H22B 0.9700 . ?
C23 C24 1.393(9) . ?
C23 H23 0.9300 . ?
C24 C25 1.369(8) . ?
C24 H24 0.9300 . ?
C25 C26 1.348(8) . ?
C26 C27 1.290(8) . ?
C26 H26 0.9300 . ?
C27 H27 0.9300 . ?
